data_4080717
loop_
_publ_author_name
'Peterson, Jeffrey K.'
'MacDonald, Matthew R.'
'Ziller, Joseph W.'
'Evans, William J.'

_publ_contact_author
; 
Professor William J. Evans
Department of Chemistry
1102 Natural Sciences II
University of California, Irvine
Irvine, CA 92697-2025
;
_publ_section_title
;
 Synthetic Aspects of (C5H4SiMe3)3Ln Rare-Earth Chemistry: Formation of
 (C5H4SiMe3)3Lu via [(C5H4SiMe3)2Ln]+Metallocene Precursors
;
_journal_issue 9
_journal_name_full Organometallics
_journal_page_first 2625
_journal_paper_doi 10.1021/om400116d
_journal_volume 32
_journal_year 2013
_chemical_formula_sum 'C52 H70 B Lu O3 Si2'
_chemical_formula_weight 985.04
_chemical_name_systematic
; 
 ? 
;
_space_group_crystal_system triclinic
_space_group_IT_number 2
_space_group_name_Hall '-P 1'
_space_group_name_H-M_alt 'P -1'
_symmetry_space_group_name_Hall '-P 1'
_symmetry_space_group_name_H-M 'P -1'
_atom_sites_solution_hydrogens geom
_atom_sites_solution_primary direct
_atom_sites_solution_secondary difmap
_audit_creation_method SHELXL-2012
_cell_angle_alpha 87.2680(7)
_cell_angle_beta 76.6168(7)
_cell_angle_gamma 78.7567(7)
_cell_formula_units_Z 4
_cell_length_a 13.8245(8)
_cell_length_b 19.0919(12)
_cell_length_c 19.5594(12)
_cell_measurement_reflns_used 9067
_cell_measurement_temperature 143(2)
_cell_measurement_theta_max 27.98
_cell_measurement_theta_min 2.18
_cell_volume 4925.8(5)
_computing_cell_refinement 'Bruker SAINT'
_computing_data_collection 'Bruker APEX2'
_computing_data_reduction 'Bruker SAINT'
_computing_molecular_graphics 'Bruker SHELXTL'
_computing_publication_material 'Bruker SHELXTL'
_computing_structure_refinement 'SHELXL-2012 (Sheldrick, 2012)'
_computing_structure_solution 'SHELXS-97 (Sheldrick, 2008)'
_diffrn_ambient_temperature 143(2)
_diffrn_measured_fraction_theta_full 0.998
_diffrn_measured_fraction_theta_max 0.995
_diffrn_measurement_device_type 'Bruker APEX-II CCD'
_diffrn_measurement_method '\f and \w scans'
_diffrn_radiation_type MoK\a
_diffrn_radiation_wavelength 0.71073
_diffrn_reflns_av_R_equivalents 0.0237
_diffrn_reflns_av_unetI/netI 0.0302
_diffrn_reflns_Laue_measured_fraction_full 0.998
_diffrn_reflns_Laue_measured_fraction_max 0.995
_diffrn_reflns_limit_h_max 17
_diffrn_reflns_limit_h_min -17
_diffrn_reflns_limit_k_max 23
_diffrn_reflns_limit_k_min -23
_diffrn_reflns_limit_l_max 24
_diffrn_reflns_limit_l_min -24
_diffrn_reflns_number 53364
_diffrn_reflns_point_group_measured_fraction_full 0.998
_diffrn_reflns_point_group_measured_fraction_max 0.995
_diffrn_reflns_theta_full 25.242
_diffrn_reflns_theta_max 26.372
_diffrn_reflns_theta_min 1.087
_exptl_absorpt_coefficient_mu 2.092
_exptl_absorpt_correction_T_max 0.8629
_exptl_absorpt_correction_T_min 0.4683
_exptl_absorpt_correction_type numerical
_exptl_absorpt_process_details 'Bruker SADABS'
_exptl_crystal_colour colorless
_exptl_crystal_density_diffrn 1.328
_exptl_crystal_density_meas ?
_exptl_crystal_description plate
_exptl_crystal_F_000 2040
_exptl_crystal_size_max 0.496
_exptl_crystal_size_mid 0.298
_exptl_crystal_size_min 0.110
_refine_diff_density_max 3.303
_refine_diff_density_min -1.499
_refine_diff_density_rms 0.129
_refine_ls_extinction_method none
_refine_ls_goodness_of_fit_ref 1.032
_refine_ls_hydrogen_treatment constr
_refine_ls_matrix_type full
_refine_ls_number_parameters 1016
_refine_ls_number_reflns 20051
_refine_ls_number_restraints 20
_refine_ls_restrained_S_all 1.036
_refine_ls_R_factor_all 0.0594
_refine_ls_R_factor_gt 0.0477
_refine_ls_shift/su_max 0.002
_refine_ls_shift/su_mean 0.000
_refine_ls_structure_factor_coef Fsqd
_refine_ls_weighting_details
; 
 w=1/[\s^2^(Fo^2^)+(0.0580P)^2^+25.2694P] 
 where P=(Fo^2^+2Fc^2^)/3 
;
_refine_ls_weighting_scheme calc
_refine_ls_wR_factor_gt 0.1184
_refine_ls_wR_factor_ref 0.1274
_reflns_Friedel_coverage 0.000
_reflns_number_gt 16642
_reflns_number_total 20051
_reflns_threshold_expression 'I > 2\s(I)'
_cod_data_source_file om400116d_si_003.cif
_cod_data_source_block mrm54
_cod_depositor_comments
;
The following automatic conversions were performed:

'_exptl_crystal_density_meas' value 'not' was changed to '?' - the
value is perceived as not measured.

Automatic conversion script
Id: cif_fix_values 3008 2015-01-20 13:52:24Z robertas 
;
_cod_database_code 4080717
_shelx_space_group_comment
; 
The symmetry employed for this shelxl refinement is uniquely defined 
by the following loop, which should always be used as a source of 
symmetry information in preference to the above space-group names. 
They are only intended as comments. 
;
_shelx_estimated_absorpt_t_min 0.423
_shelx_estimated_absorpt_t_max 0.802
_shelxl_version_number 2012-9

loop_
_space_group_symop_operation_xyz
'x, y, z'
'-x, -y, -z'

loop_
_atom_site_label
_atom_site_type_symbol
_atom_site_fract_x
_atom_site_fract_y
_atom_site_fract_z
_atom_site_U_iso_or_equiv
_atom_site_adp_type
_atom_site_occupancy
_atom_site_site_symmetry_order
_atom_site_calc_flag
_atom_site_refinement_flags_posn
_atom_site_refinement_flags_adp
_atom_site_refinement_flags_occupancy
_atom_site_disorder_assembly
_atom_site_disorder_group
Lu1 Lu 0.24460(2) 0.07783(2) 0.23556(2) 0.02211(6) Uani 1 1 d . . . . .
Si1 Si 0.16219(12) 0.27043(8) 0.32514(10) 0.0404(4) Uani 1 1 d . . . . .
Si2 Si 0.2712(2) 0.1528(2) 0.03514(17) 0.0339(7) Uiso 0.5 1 d . . P A 1
Si2B Si 0.2699(3) 0.1182(3) 0.0292(2) 0.0570(10) Uiso 0.5 1 d . . P A 2
O1 O 0.2187(3) -0.03370(19) 0.2224(2) 0.0311(8) Uani 1 1 d . . . . .
O2 O 0.3011(3) 0.0327(2) 0.33152(18) 0.0309(8) Uani 1 1 d . . . . .
C1 C 0.0907(4) 0.1338(3) 0.3331(3) 0.0414(14) Uani 1 1 d . . . . .
H1A H 0.0934 0.1245 0.3809 0.050 Uiso 1 1 calc R U . . .
C2 C 0.0540(4) 0.0928(3) 0.2924(4) 0.0453(16) Uani 1 1 d . . . . .
H2A H 0.0280 0.0506 0.3073 0.054 Uiso 1 1 calc R U . . .
C3 C 0.0616(4) 0.1236(3) 0.2256(4) 0.0465(16) Uani 1 1 d . . . . .
H3A H 0.0420 0.1064 0.1871 0.056 Uiso 1 1 calc R U . . .
C4 C 0.1039(4) 0.1852(3) 0.2262(3) 0.0373(13) Uani 1 1 d . . . . .
H4A H 0.1169 0.2169 0.1878 0.045 Uiso 1 1 calc R U . . .
C5 C 0.1237(4) 0.1921(3) 0.2927(3) 0.0326(12) Uani 1 1 d . . . . .
C6 C 0.1689(5) 0.3384(3) 0.2540(4) 0.0523(18) Uani 1 1 d . . . . .
H6A H 0.2176 0.3179 0.2118 0.078 Uiso 1 1 calc R U . . .
H6B H 0.1907 0.3798 0.2692 0.078 Uiso 1 1 calc R U . . .
H6C H 0.1019 0.3535 0.2435 0.078 Uiso 1 1 calc R U . . .
C7 C 0.0640(5) 0.3059(4) 0.4048(4) 0.0597(19) Uani 1 1 d . . . . .
H7A H -0.0012 0.3224 0.3920 0.090 Uiso 1 1 calc R U . . .
H7B H 0.0841 0.3460 0.4240 0.090 Uiso 1 1 calc R U . . .
H7C H 0.0575 0.2681 0.4403 0.090 Uiso 1 1 calc R U . . .
C8 C 0.2860(5) 0.2436(4) 0.3505(5) 0.059(2) Uani 1 1 d . . . . .
H8A H 0.3375 0.2220 0.3100 0.088 Uiso 1 1 calc R U . . .
H8B H 0.2797 0.2089 0.3890 0.088 Uiso 1 1 calc R U . . .
H8C H 0.3058 0.2858 0.3657 0.088 Uiso 1 1 calc R U . . .
C9 C 0.3788(5) 0.0412(3) 0.1203(3) 0.0396(13) Uani 1 1 d . . . . .
H9A H 0.3760 -0.0002 0.0962 0.048 Uiso 1 1 calc R U . . .
C10 C 0.4326(4) 0.0416(4) 0.1716(3) 0.0462(16) Uani 1 1 d . . . . .
H10K H 0.4719 0.0012 0.1890 0.055 Uiso 1 1 calc R U . . .
C11 C 0.4189(5) 0.1119(4) 0.1932(3) 0.0489(18) Uani 1 1 d . . . . .
H11A H 0.4476 0.1279 0.2278 0.059 Uiso 1 1 calc R U . . .
C12 C 0.3549(5) 0.1557(3) 0.1549(3) 0.0455(15) Uani 1 1 d . . . . .
H12A H 0.3335 0.2060 0.1593 0.055 Uiso 1 1 calc R U . . .
C13 C 0.3282(4) 0.1114(3) 0.1086(3) 0.0363(13) Uani 1 1 d . . . . .
C14 C 0.2477(11) 0.2518(7) 0.0362(8) 0.052(3) Uiso 0.5 1 d . . P A 1
H14A H 0.3120 0.2680 0.0313 0.078 Uiso 0.5 1 calc R U P A 1
H14B H 0.2019 0.2692 0.0808 0.078 Uiso 0.5 1 calc R U P A 1
H14C H 0.2168 0.2706 -0.0028 0.078 Uiso 0.5 1 calc R U P A 1
C15 C 0.3522(10) 0.1261(7) -0.0458(7) 0.036(3) Uiso 0.5 1 d . . P A 1
H15A H 0.4140 0.1458 -0.0515 0.054 Uiso 0.5 1 calc R U P A 1
H15B H 0.3183 0.1437 -0.0838 0.054 Uiso 0.5 1 calc R U P A 1
H15C H 0.3698 0.0739 -0.0476 0.054 Uiso 0.5 1 calc R U P A 1
C16 C 0.1523(12) 0.1206(9) 0.0351(9) 0.065(4) Uiso 0.5 1 d . . P A 1
H16A H 0.1437 0.1201 -0.0132 0.097 Uiso 0.5 1 calc R U P A 1
H16B H 0.0945 0.1527 0.0636 0.097 Uiso 0.5 1 calc R U P A 1
H16C H 0.1562 0.0723 0.0548 0.097 Uiso 0.5 1 calc R U P A 1
C14B C 0.172(2) 0.2017(14) 0.0371(14) 0.119(8) Uiso 0.5 1 d . . P A 2
H14D H 0.1109 0.1944 0.0718 0.178 Uiso 0.5 1 calc R U P A 2
H14E H 0.1549 0.2134 -0.0085 0.178 Uiso 0.5 1 calc R U P A 2
H14F H 0.1981 0.2409 0.0523 0.178 Uiso 0.5 1 calc R U P A 2
C15B C 0.3899(12) 0.1141(8) -0.0509(8) 0.046(4) Uiso 0.5 1 d . . P A 2
H15D H 0.3672 0.1233 -0.0949 0.069 Uiso 0.5 1 calc R U P A 2
H15E H 0.4331 0.0667 -0.0527 0.069 Uiso 0.5 1 calc R U P A 2
H15F H 0.4284 0.1504 -0.0445 0.069 Uiso 0.5 1 calc R U P A 2
C16B C 0.2047(16) 0.0434(11) 0.0218(11) 0.092(6) Uiso 0.5 1 d . . P A 2
H16D H 0.1480 0.0437 0.0626 0.138 Uiso 0.5 1 calc R U P A 2
H16E H 0.2526 -0.0020 0.0201 0.138 Uiso 0.5 1 calc R U P A 2
H16F H 0.1791 0.0492 -0.0213 0.138 Uiso 0.5 1 calc R U P A 2
C17 C 0.1381(5) -0.0599(3) 0.2009(4) 0.0427(14) Uani 1 1 d . . . . .
H17A H 0.1549 -0.0679 0.1495 0.051 Uiso 1 1 calc R U . . .
H17B H 0.0732 -0.0254 0.2137 0.051 Uiso 1 1 calc R U . . .
C18 C 0.1315(5) -0.1290(4) 0.2402(5) 0.059(2) Uani 1 1 d . . . . .
H18A H 0.0794 -0.1212 0.2848 0.071 Uiso 1 1 calc R U . . .
H18B H 0.1141 -0.1641 0.2115 0.071 Uiso 1 1 calc R U . . .
C19 C 0.2348(6) -0.1551(3) 0.2544(5) 0.060(2) Uani 1 1 d . . . . .
H19A H 0.2663 -0.2017 0.2315 0.072 Uiso 1 1 calc R U . . .
H19B H 0.2308 -0.1603 0.3056 0.072 Uiso 1 1 calc R U . . .
C20 C 0.2955(5) -0.0978(3) 0.2234(4) 0.0446(15) Uani 1 1 d . . . . .
H20A H 0.3419 -0.0909 0.2530 0.053 Uiso 1 1 calc R U . . .
H20B H 0.3355 -0.1108 0.1753 0.053 Uiso 1 1 calc R U . . .
C21 C 0.2376(5) -0.0055(4) 0.3870(3) 0.0490(16) Uani 1 1 d . . . . .
H21A H 0.1826 0.0290 0.4164 0.059 Uiso 1 1 calc R U . . .
H21B H 0.2068 -0.0390 0.3655 0.059 Uiso 1 1 calc R U . . .
C22 C 0.3051(5) -0.0445(4) 0.4294(3) 0.0541(18) Uani 1 1 d . . . . .
H22A H 0.3403 -0.0914 0.4085 0.065 Uiso 1 1 calc R U . . .
H22B H 0.2680 -0.0516 0.4782 0.065 Uiso 1 1 calc R U . . .
C23 C 0.3801(5) 0.0069(4) 0.4265(3) 0.0534(18) Uani 1 1 d . . . . .
H23A H 0.3498 0.0477 0.4590 0.064 Uiso 1 1 calc R U . . .
H23B H 0.4438 -0.0183 0.4385 0.064 Uiso 1 1 calc R U . . .
C24 C 0.3985(4) 0.0316(3) 0.3504(3) 0.0346(12) Uani 1 1 d . . . . .
H24A H 0.4160 0.0798 0.3458 0.041 Uiso 1 1 calc R U . . .
H24B H 0.4537 -0.0021 0.3203 0.041 Uiso 1 1 calc R U . . .
Lu2 Lu 0.74362(3) 0.51433(2) 0.28206(2) 0.02274(8) Uani 0.8 1 d . . P B 1
Lu2B Lu 0.71905(10) 0.50736(7) 0.29829(7) 0.0147(4) Uiso 0.2 1 d . . P B 2
Si3 Si 0.6569(4) 0.6204(3) 0.4745(3) 0.0423(11) Uiso 0.4 1 d . . P B 1
Si3B Si 0.6919(2) 0.60269(15) 0.47671(14) 0.0283(6) Uiso 0.6 1 d . . P B 2
Si4 Si 0.78862(19) 0.30417(14) 0.27096(15) 0.0318(5) Uiso 0.6 1 d . . P B 1
Si4B Si 0.8180(3) 0.3016(2) 0.2293(2) 0.0339(8) Uiso 0.4 1 d . . P B 2
O3 O 0.6985(2) 0.49780(19) 0.18116(18) 0.0274(7) Uani 1 1 d . . . . .
O4 O 0.7995(3) 0.6096(2) 0.2310(3) 0.0460(11) Uani 1 1 d . . . . .
C25 C 0.6053(7) 0.6168(4) 0.3498(3) 0.066(2) Uani 1 1 d . . . . .
H25A H 0.6158 0.6644 0.3400 0.079 Uiso 1 1 calc R U . B 1
C26 C 0.5554(6) 0.5816(5) 0.3150(4) 0.068(3) Uani 1 1 d . . . . .
H26A H 0.5259 0.5999 0.2769 0.082 Uiso 1 1 calc R U . B 1
C27 C 0.5548(5) 0.5132(5) 0.3448(4) 0.063(2) Uani 1 1 d . . . . .
H27A H 0.5250 0.4772 0.3305 0.076 Uiso 1 1 calc R U . B 1
C28 C 0.6068(5) 0.5075(3) 0.4007(3) 0.0423(14) Uani 1 1 d . . . . .
H28A H 0.6174 0.4674 0.4306 0.051 Uiso 1 1 calc R U . B 1
C29 C 0.6394(6) 0.5728(3) 0.4027(3) 0.0447(15) Uani 1 1 d . . . . .
C30 C 0.7259(17) 0.5419(12) 0.5296(12) 0.091(6) Uiso 0.5 1 d . . P B 1
H30A H 0.6851 0.5045 0.5410 0.137 Uiso 0.5 1 calc R U P B 1
H30B H 0.7330 0.5616 0.5731 0.137 Uiso 0.5 1 calc R U P B 1
H30C H 0.7930 0.5215 0.5013 0.137 Uiso 0.5 1 calc R U P B 1
C31 C 0.7384(13) 0.6897(9) 0.4332(9) 0.055(4) Uiso 0.5 1 d . . P B 1
H31A H 0.6971 0.7285 0.4120 0.082 Uiso 0.5 1 calc R U P B 1
H31B H 0.7958 0.6667 0.3970 0.082 Uiso 0.5 1 calc R U P B 1
H31C H 0.7635 0.7092 0.4697 0.082 Uiso 0.5 1 calc R U P B 1
C32 C 0.5441(15) 0.6691(12) 0.5308(10) 0.078(5) Uiso 0.5 1 d . . P B 1
H32A H 0.5039 0.7003 0.5022 0.118 Uiso 0.5 1 calc R U P B 1
H32B H 0.5630 0.6981 0.5638 0.118 Uiso 0.5 1 calc R U P B 1
H32C H 0.5040 0.6354 0.5571 0.118 Uiso 0.5 1 calc R U P B 1
C30B C 0.7844(14) 0.5378(10) 0.5111(10) 0.068(4) Uiso 0.5 1 d . . P B 2
H30D H 0.7974 0.5575 0.5528 0.103 Uiso 0.5 1 calc R U P B 2
H30E H 0.8477 0.5273 0.4751 0.103 Uiso 0.5 1 calc R U P B 2
H30F H 0.7579 0.4938 0.5240 0.103 Uiso 0.5 1 calc R U P B 2
C31B C 0.7597(11) 0.6734(8) 0.4497(8) 0.044(3) Uiso 0.5 1 d . . P B 2
H31D H 0.7593 0.7008 0.4909 0.065 Uiso 0.5 1 calc R U P B 2
H31E H 0.7273 0.7049 0.4171 0.065 Uiso 0.5 1 calc R U P B 2
H31F H 0.8297 0.6535 0.4262 0.065 Uiso 0.5 1 calc R U P B 2
C32B C 0.5744(8) 0.6345(6) 0.5443(6) 0.031(2) Uiso 0.5 1 d . . P B 2
H32D H 0.5921 0.6503 0.5860 0.047 Uiso 0.5 1 calc R U P B 2
H32E H 0.5368 0.5955 0.5572 0.047 Uiso 0.5 1 calc R U P B 2
H32F H 0.5323 0.6745 0.5253 0.047 Uiso 0.5 1 calc R U P B 2
C33 C 0.9064(4) 0.4221(3) 0.2370(4) 0.0471(16) Uani 1 1 d . . . . .
H33A H 0.9279 0.4142 0.1878 0.057 Uiso 1 1 calc R U . B 1
C34 C 0.9378(5) 0.4710(4) 0.2678(5) 0.0555(19) Uani 1 1 d . . . . .
H34A H 0.9819 0.5021 0.2462 0.067 Uiso 1 1 calc R U . B 1
C35 C 0.8949(5) 0.4670(3) 0.3342(4) 0.0464(16) Uani 1 1 d . . . . .
H35A H 0.9045 0.4966 0.3688 0.056 Uiso 1 1 calc R U . B 1
C36 C 0.8329(5) 0.4150(5) 0.3507(5) 0.079(3) Uani 1 1 d . . . . .
H36A H 0.7953 0.4031 0.3953 0.095 Uiso 1 1 calc R U . B 1
C37 C 0.8410(4) 0.3829(3) 0.2794(3) 0.0358(13) Uani 1 1 d . . . . .
C38 C 0.8446(10) 0.2707(7) 0.1802(7) 0.042(3) Uiso 0.5 1 d . . P B 1
H38A H 0.8185 0.3048 0.1467 0.062 Uiso 0.5 1 calc R U P B 1
H38B H 0.8263 0.2244 0.1752 0.062 Uiso 0.5 1 calc R U P B 1
H38C H 0.9184 0.2651 0.1707 0.062 Uiso 0.5 1 calc R U P B 1
C39 C 0.6487(9) 0.3298(7) 0.2858(7) 0.045(3) Uiso 0.5 1 d . . P B 1
H39A H 0.6311 0.3657 0.2510 0.067 Uiso 0.5 1 calc R U P B 1
H39B H 0.6208 0.3497 0.3332 0.067 Uiso 0.5 1 calc R U P B 1
H39C H 0.6202 0.2876 0.2812 0.067 Uiso 0.5 1 calc R U P B 1
C40 C 0.8176(8) 0.2337(5) 0.3367(6) 0.026(2) Uiso 0.5 1 d . . P B 1
H40A H 0.7927 0.2537 0.3842 0.039 Uiso 0.5 1 calc R U P B 1
H40B H 0.8909 0.2166 0.3280 0.039 Uiso 0.5 1 calc R U P B 1
H40C H 0.7842 0.1938 0.3325 0.039 Uiso 0.5 1 calc R U P B 1
C38B C 0.910(2) 0.2826(15) 0.1484(14) 0.127(9) Uiso 0.5 1 d . . P B 2
H38D H 0.9101 0.2346 0.1326 0.190 Uiso 0.5 1 calc R U P B 2
H38E H 0.9769 0.2852 0.1554 0.190 Uiso 0.5 1 calc R U P B 2
H38F H 0.8924 0.3177 0.1128 0.190 Uiso 0.5 1 calc R U P B 2
C39B C 0.6847(19) 0.3168(14) 0.2150(14) 0.117(8) Uiso 0.5 1 d . . P B 2
H39D H 0.6717 0.2723 0.1992 0.175 Uiso 0.5 1 calc R U P B 2
H39E H 0.6773 0.3539 0.1792 0.175 Uiso 0.5 1 calc R U P B 2
H39F H 0.6362 0.3321 0.2591 0.175 Uiso 0.5 1 calc R U P B 2
C40B C 0.8290(14) 0.2269(10) 0.2942(10) 0.077(5) Uiso 0.5 1 d . . P B 2
H40D H 0.8267 0.1822 0.2725 0.116 Uiso 0.5 1 calc R U P B 2
H40E H 0.7728 0.2370 0.3355 0.116 Uiso 0.5 1 calc R U P B 2
H40F H 0.8933 0.2224 0.3085 0.116 Uiso 0.5 1 calc R U P B 2
C41 C 0.5987(4) 0.4986(3) 0.1646(3) 0.0286(11) Uani 1 1 d . . . . .
H41A H 0.5575 0.5475 0.1693 0.034 Uiso 1 1 calc R U . . .
H41B H 0.5611 0.4663 0.1966 0.034 Uiso 1 1 calc R U . . .
C42 C 0.6225(4) 0.4732(4) 0.0900(3) 0.0413(14) Uani 1 1 d . . . . .
H42A H 0.6358 0.4204 0.0875 0.050 Uiso 1 1 calc R U . . .
H42B H 0.5666 0.4928 0.0665 0.050 Uiso 1 1 calc R U . . .
C43 C 0.7154(5) 0.5023(4) 0.0581(3) 0.0522(18) Uani 1 1 d . . . . .
H43A H 0.6986 0.5539 0.0479 0.063 Uiso 1 1 calc R U . . .
H43B H 0.7533 0.4768 0.0142 0.063 Uiso 1 1 calc R U . . .
C44 C 0.7749(4) 0.4888(4) 0.1145(3) 0.0415(14) Uani 1 1 d . . . . .
H44A H 0.8159 0.4398 0.1106 0.050 Uiso 1 1 calc R U . . .
H44B H 0.8207 0.5234 0.1107 0.050 Uiso 1 1 calc R U . . .
C45 C 0.7425(6) 0.6621(4) 0.1917(5) 0.062(2) Uani 1 1 d . . . . .
H45A H 0.6777 0.6851 0.2225 0.074 Uiso 1 1 calc R U . . .
H45B H 0.7276 0.6391 0.1520 0.074 Uiso 1 1 calc R U . . .
C46 C 0.8070(5) 0.7161(4) 0.1650(3) 0.0484(16) Uani 1 1 d . . . . .
H46A H 0.7654 0.7641 0.1616 0.058 Uiso 1 1 calc R U . . .
H46B H 0.8520 0.7024 0.1185 0.058 Uiso 1 1 calc R U . . .
C47 C 0.8669(6) 0.7138(4) 0.2211(5) 0.067(2) Uani 1 1 d . . . . .
H47A H 0.9299 0.7326 0.2031 0.080 Uiso 1 1 calc R U . . .
H47B H 0.8262 0.7416 0.2630 0.080 Uiso 1 1 calc R U . . .
C48 C 0.8898(4) 0.6354(3) 0.2379(3) 0.0408(14) Uani 1 1 d . . . . .
H48A H 0.9508 0.6109 0.2043 0.049 Uiso 1 1 calc R U . . .
H48B H 0.9006 0.6278 0.2862 0.049 Uiso 1 1 calc R U . . .
B1 B 0.7544(4) 0.9652(3) 0.3015(3) 0.0233(11) Uani 1 1 d . . . . .
C49 C 0.8272(4) 0.9427(3) 0.3577(2) 0.0235(10) Uani 1 1 d . . . . .
C50 C 0.8713(4) 0.9936(3) 0.3825(3) 0.0282(11) Uani 1 1 d . . . . .
H50A H 0.8549 1.0420 0.3686 0.034 Uiso 1 1 calc R U . . .
C51 C 0.9383(4) 0.9761(3) 0.4267(3) 0.0349(12) Uani 1 1 d . . . . .
H51A H 0.9671 1.0122 0.4419 0.042 Uiso 1 1 calc R U . . .
C52 C 0.9629(4) 0.9061(3) 0.4487(3) 0.0379(13) Uani 1 1 d . . . . .
H52A H 1.0080 0.8939 0.4793 0.045 Uiso 1 1 calc R U . . .
C53 C 0.9210(5) 0.8548(3) 0.4255(3) 0.0410(14) Uani 1 1 d . . . . .
H53A H 0.9372 0.8066 0.4403 0.049 Uiso 1 1 calc R U . . .
C54 C 0.8548(4) 0.8725(3) 0.3804(3) 0.0338(12) Uani 1 1 d . . . . .
H54A H 0.8278 0.8358 0.3646 0.041 Uiso 1 1 calc R U . . .
C55 C 0.8324(4) 0.9646(3) 0.2241(3) 0.0317(12) Uani 1 1 d . . . . .
C56 C 0.8638(5) 1.0254(4) 0.1896(3) 0.0438(15) Uani 1 1 d . . . . .
H56A H 0.8379 1.0706 0.2116 0.053 Uiso 1 1 calc R U . . .
C57 C 0.9307(6) 1.0219(5) 0.1248(3) 0.060(2) Uani 1 1 d . . . . .
H57A H 0.9481 1.0644 0.1025 0.072 Uiso 1 1 calc R U . . .
C58 C 0.9725(5) 0.9570(6) 0.0925(3) 0.068(3) Uani 1 1 d . . . . .
H58A H 1.0182 0.9547 0.0478 0.081 Uiso 1 1 calc R U . . .
C59 C 0.9471(5) 0.8952(5) 0.1257(3) 0.057(2) Uani 1 1 d . . . . .
H59A H 0.9767 0.8499 0.1046 0.068 Uiso 1 1 calc R U . . .
C60 C 0.8780(4) 0.8999(4) 0.1902(3) 0.0401(14) Uani 1 1 d . . . . .
H60A H 0.8610 0.8571 0.2122 0.048 Uiso 1 1 calc R U . . .
C61 C 0.6795(4) 1.0432(3) 0.3221(3) 0.0318(12) Uani 1 1 d . . . . .
C62 C 0.6402(5) 1.0624(3) 0.3936(4) 0.0482(16) Uani 1 1 d . . . . .
H62A H 0.6611 1.0302 0.4283 0.058 Uiso 1 1 calc R U . . .
C63 C 0.5728(6) 1.1255(4) 0.4164(5) 0.072(3) Uani 1 1 d . . . . .
H63A H 0.5479 1.1351 0.4652 0.086 Uiso 1 1 calc R U . . .
C64 C 0.5433(6) 1.1730(4) 0.3682(6) 0.079(3) Uani 1 1 d . . . . .
H64A H 0.4998 1.2172 0.3829 0.095 Uiso 1 1 calc R U . . .
C65 C 0.5769(6) 1.1568(3) 0.2975(5) 0.066(3) Uani 1 1 d . . . . .
H65A H 0.5553 1.1899 0.2637 0.079 Uiso 1 1 calc R U . . .
C66 C 0.6431(5) 1.0915(3) 0.2747(4) 0.0470(17) Uani 1 1 d . . . . .
H66A H 0.6629 1.0806 0.2260 0.056 Uiso 1 1 calc R U . . .
C67 C 0.6756(4) 0.9105(2) 0.3036(2) 0.0232(10) Uani 1 1 d . . . . .
C68 C 0.6289(4) 0.8801(3) 0.3663(3) 0.0331(12) Uani 1 1 d . . . . .
H68A H 0.6478 0.8884 0.4084 0.040 Uiso 1 1 calc R U . . .
C69 C 0.5560(5) 0.8382(3) 0.3693(3) 0.0443(15) Uani 1 1 d . . . . .
H69A H 0.5271 0.8182 0.4129 0.053 Uiso 1 1 calc R U . . .
C70 C 0.5258(4) 0.8255(3) 0.3095(3) 0.0368(13) Uani 1 1 d . . . . .
H70A H 0.4763 0.7968 0.3114 0.044 Uiso 1 1 calc R U . . .
C71 C 0.5681(4) 0.8551(3) 0.2469(3) 0.0292(11) Uani 1 1 d . . . . .
H71A H 0.5476 0.8470 0.2053 0.035 Uiso 1 1 calc R U . . .
C72 C 0.6410(4) 0.8966(3) 0.2444(3) 0.0256(10) Uani 1 1 d . . . . .
H72A H 0.6687 0.9166 0.2005 0.031 Uiso 1 1 calc R U . . .
B2 B 1.2527(4) 0.5683(3) 0.1809(3) 0.0248(11) Uani 1 1 d . . . . .
C73 C 1.1791(4) 0.5746(3) 0.1251(3) 0.0281(11) Uani 1 1 d . . . . .
C74 C 1.1230(4) 0.5220(3) 0.1202(3) 0.0335(12) Uani 1 1 d . . . . .
H74A H 1.1337 0.4789 0.1460 0.040 Uiso 1 1 calc R U . . .
C75 C 1.0525(4) 0.5308(4) 0.0788(3) 0.0413(14) Uani 1 1 d . . . . .
H75A H 1.0168 0.4935 0.0765 0.050 Uiso 1 1 calc R U . . .
C76 C 1.0336(4) 0.5922(4) 0.0412(3) 0.0444(15) Uani 1 1 d . . . . .
H76A H 0.9849 0.5978 0.0131 0.053 Uiso 1 1 calc R U . . .
C77 C 1.0866(5) 0.6463(4) 0.0446(3) 0.0446(15) Uani 1 1 d . . . . .
H77A H 1.0741 0.6895 0.0192 0.054 Uiso 1 1 calc R U . . .
C78 C 1.1581(4) 0.6368(3) 0.0856(3) 0.0364(12) Uani 1 1 d . . . . .
H78A H 1.1944 0.6740 0.0869 0.044 Uiso 1 1 calc R U . . .
C79 C 1.1734(4) 0.5981(3) 0.2550(3) 0.0262(10) Uani 1 1 d . . . . .
C80 C 1.1361(4) 0.5547(3) 0.3108(3) 0.0291(11) Uani 1 1 d . . . . .
H80A H 1.1590 0.5045 0.3072 0.035 Uiso 1 1 calc R U . . .
C81 C 1.0665(4) 0.5827(3) 0.3715(3) 0.0368(12) Uani 1 1 d . . . . .
H81A H 1.0444 0.5518 0.4088 0.044 Uiso 1 1 calc R U . . .
C82 C 1.0299(5) 0.6552(3) 0.3772(3) 0.0440(15) Uani 1 1 d . . . . .
H82A H 0.9831 0.6745 0.4186 0.053 Uiso 1 1 calc R U . . .
C83 C 1.0619(5) 0.6994(3) 0.3223(4) 0.0450(15) Uani 1 1 d . . . . .
H83A H 1.0358 0.7493 0.3254 0.054 Uiso 1 1 calc R U . . .
C84 C 1.1319(4) 0.6713(3) 0.2625(3) 0.0354(12) Uani 1 1 d . . . . .
H84A H 1.1527 0.7028 0.2253 0.043 Uiso 1 1 calc R U . . .
C85 C 1.3414(4) 0.6166(3) 0.1564(3) 0.0259(10) Uani 1 1 d . . . . .
C86 C 1.3711(4) 0.6577(3) 0.2025(3) 0.0321(11) Uani 1 1 d . . . . .
H86A H 1.3358 0.6604 0.2504 0.039 Uiso 1 1 calc R U . . .
C87 C 1.4508(4) 0.6951(3) 0.1807(4) 0.0417(14) Uani 1 1 d . . . . .
H87A H 1.4677 0.7232 0.2134 0.050 Uiso 1 1 calc R U . . .
C88 C 1.5044(4) 0.6911(3) 0.1124(4) 0.0458(16) Uani 1 1 d . . . . .
H88A H 1.5589 0.7160 0.0974 0.055 Uiso 1 1 calc R U . . .
C89 C 1.4783(5) 0.6507(4) 0.0656(3) 0.0454(15) Uani 1 1 d . . . . .
H89A H 1.5154 0.6474 0.0181 0.054 Uiso 1 1 calc R U . . .
C90 C 1.3982(4) 0.6145(3) 0.0872(3) 0.0345(12) Uani 1 1 d . . . . .
H90A H 1.3816 0.5874 0.0536 0.041 Uiso 1 1 calc R U . . .
C91 C 1.3161(4) 0.4871(3) 0.1878(3) 0.0266(10) Uani 1 1 d . . . . .
C92 C 1.3527(4) 0.4643(3) 0.2475(3) 0.0302(11) Uani 1 1 d . . . . .
H92A H 1.3380 0.4967 0.2856 0.036 Uiso 1 1 calc R U . . .
C93 C 1.4093(4) 0.3969(3) 0.2543(3) 0.0342(12) Uani 1 1 d . . . . .
H93A H 1.4308 0.3835 0.2966 0.041 Uiso 1 1 calc R U . . .
C94 C 1.4341(4) 0.3494(3) 0.1989(3) 0.0380(13) Uani 1 1 d . . . . .
H94A H 1.4729 0.3030 0.2027 0.046 Uiso 1 1 calc R U . . .
C95 C 1.4020(4) 0.3701(3) 0.1381(3) 0.0384(13) Uani 1 1 d . . . . .
H95A H 1.4195 0.3381 0.0995 0.046 Uiso 1 1 calc R U . . .
C96 C 1.3441(4) 0.4375(3) 0.1328(3) 0.0343(12) Uani 1 1 d . . . . .
H96A H 1.3227 0.4504 0.0903 0.041 Uiso 1 1 calc R U . . .
O5 O 0.3910(9) -0.1265(7) -0.0284(8) 0.200 Uiso 1 1 d D U . . .
C97 C 0.3225(14) -0.1217(9) 0.0382(7) 0.200 Uiso 1 1 d D U . . .
H97A H 0.2676 -0.0794 0.0402 0.240 Uiso 1 1 calc R U . . .
H97B H 0.3582 -0.1177 0.0759 0.240 Uiso 1 1 calc R U . . .
C98 C 0.2811(14) -0.1879(10) 0.0467(7) 0.200 Uiso 1 1 d D U . . .
H98A H 0.2080 -0.1777 0.0693 0.240 Uiso 1 1 calc R U . . .
H98B H 0.3166 -0.2228 0.0759 0.240 Uiso 1 1 calc R U . . .
C99 C 0.2978(15) -0.2160(8) -0.0257(9) 0.200 Uiso 1 1 d D U . . .
H99A H 0.3376 -0.2653 -0.0292 0.240 Uiso 1 1 calc R U . . .
H99B H 0.2322 -0.2165 -0.0376 0.240 Uiso 1 1 calc R U . . .
C100 C 0.3530(15) -0.1687(10) -0.0731(6) 0.200 Uiso 1 1 d D U . . .
H10A H 0.3077 -0.1373 -0.0990 0.240 Uiso 1 1 calc R U . . .
H10B H 0.4098 -0.1966 -0.1075 0.240 Uiso 1 1 calc R U . . .
O6 O 0.6854(11) 0.3459(6) 0.5228(7) 0.200 Uiso 1 1 d D U . . .
C101 C 0.7841(11) 0.3261(8) 0.5345(10) 0.200 Uiso 1 1 d D U . . .
H10C H 0.7900 0.3512 0.5761 0.240 Uiso 1 1 calc R U . . .
H10D H 0.8347 0.3383 0.4932 0.240 Uiso 1 1 calc R U . . .
C102 C 0.8005(10) 0.2468(8) 0.5466(10) 0.200 Uiso 1 1 d D U . . .
H10E H 0.8208 0.2203 0.5016 0.240 Uiso 1 1 calc R U . . .
H10F H 0.8523 0.2311 0.5744 0.240 Uiso 1 1 calc R U . . .
C103 C 0.6980(13) 0.2377(8) 0.5866(9) 0.200 Uiso 1 1 d D U . . .
H10G H 0.6880 0.1882 0.5829 0.240 Uiso 1 1 calc R U . . .
H10H H 0.6873 0.2497 0.6369 0.240 Uiso 1 1 calc R U . . .
C104 C 0.6300(9) 0.2884(9) 0.5522(10) 0.200 Uiso 1 1 d D U . . .
H10I H 0.5669 0.3082 0.5866 0.240 Uiso 1 1 calc R U . . .
H10J H 0.6121 0.2644 0.5143 0.240 Uiso 1 1 calc R U . . .

loop_
_atom_site_aniso_label
_atom_site_aniso_U_11
_atom_site_aniso_U_22
_atom_site_aniso_U_33
_atom_site_aniso_U_23
_atom_site_aniso_U_13
_atom_site_aniso_U_12
Lu1 0.02516(11) 0.02347(11) 0.02097(11) 0.00394(8) -0.00831(8) -0.00975(8)
Si1 0.0286(8) 0.0275(8) 0.0683(12) -0.0099(7) -0.0205(8) 0.0005(6)
O1 0.035(2) 0.0259(18) 0.038(2) 0.0010(15) -0.0159(16) -0.0112(15)
O2 0.035(2) 0.036(2) 0.0239(18) 0.0061(15) -0.0100(15) -0.0079(16)
C1 0.031(3) 0.033(3) 0.051(4) 0.003(3) 0.007(3) -0.002(2)
C2 0.024(3) 0.028(3) 0.079(5) 0.004(3) 0.000(3) -0.010(2)
C3 0.033(3) 0.036(3) 0.082(5) -0.002(3) -0.034(3) -0.010(3)
C4 0.032(3) 0.031(3) 0.057(4) 0.011(3) -0.025(3) -0.010(2)
C5 0.024(2) 0.025(3) 0.051(3) 0.003(2) -0.011(2) -0.004(2)
C6 0.033(3) 0.026(3) 0.099(6) 0.002(3) -0.017(3) -0.007(2)
C7 0.051(4) 0.057(4) 0.069(5) -0.020(4) -0.022(4) 0.007(3)
C8 0.044(4) 0.046(4) 0.095(6) -0.020(4) -0.038(4) 0.001(3)
C9 0.048(3) 0.047(3) 0.022(3) 0.001(2) 0.004(2) -0.017(3)
C10 0.030(3) 0.072(5) 0.028(3) 0.011(3) 0.002(2) -0.004(3)
C11 0.038(3) 0.094(5) 0.025(3) 0.002(3) -0.004(2) -0.042(4)
C12 0.059(4) 0.041(3) 0.036(3) 0.004(3) 0.004(3) -0.029(3)
C13 0.040(3) 0.054(4) 0.021(2) 0.012(2) -0.011(2) -0.020(3)
C17 0.050(4) 0.034(3) 0.058(4) 0.003(3) -0.032(3) -0.017(3)
C18 0.051(4) 0.036(3) 0.094(6) 0.008(4) -0.018(4) -0.016(3)
C19 0.063(5) 0.031(3) 0.094(6) 0.009(3) -0.035(4) -0.011(3)
C20 0.037(3) 0.032(3) 0.065(4) -0.006(3) -0.015(3) -0.002(2)
C21 0.067(4) 0.056(4) 0.028(3) 0.020(3) -0.012(3) -0.025(3)
C22 0.041(3) 0.079(5) 0.038(3) 0.021(3) -0.006(3) -0.010(3)
C23 0.045(4) 0.085(5) 0.027(3) 0.006(3) -0.014(3) 0.000(3)
C24 0.035(3) 0.042(3) 0.029(3) 0.001(2) -0.015(2) -0.004(2)
Lu2 0.02028(17) 0.02254(16) 0.02570(18) 0.00266(12) -0.00617(14) -0.00428(13)
O3 0.0206(16) 0.0329(19) 0.0295(18) 0.0013(15) -0.0054(14) -0.0078(14)
O4 0.041(2) 0.025(2) 0.081(3) -0.002(2) -0.035(2) -0.0044(17)
C25 0.107(6) 0.045(4) 0.026(3) -0.007(3) -0.015(4) 0.035(4)
C26 0.057(4) 0.086(6) 0.043(4) -0.015(4) -0.018(3) 0.043(4)
C27 0.034(3) 0.103(7) 0.053(4) -0.046(4) -0.002(3) -0.013(4)
C28 0.043(3) 0.037(3) 0.047(4) -0.005(3) -0.014(3) -0.002(3)
C29 0.082(5) 0.028(3) 0.027(3) 0.003(2) -0.024(3) -0.006(3)
C33 0.023(3) 0.031(3) 0.087(5) 0.013(3) -0.017(3) -0.004(2)
C34 0.035(3) 0.044(4) 0.089(6) 0.012(4) -0.019(4) -0.005(3)
C35 0.035(3) 0.037(3) 0.073(5) 0.005(3) -0.028(3) -0.002(3)
C36 0.040(4) 0.096(6) 0.077(6) 0.059(5) -0.007(4) 0.022(4)
C37 0.022(2) 0.022(3) 0.062(4) 0.007(2) -0.011(2) -0.001(2)
C41 0.020(2) 0.036(3) 0.030(3) -0.003(2) -0.006(2) -0.005(2)
C42 0.036(3) 0.052(4) 0.034(3) -0.011(3) -0.012(2) 0.004(3)
C43 0.036(3) 0.076(5) 0.028(3) 0.006(3) 0.006(2) 0.012(3)
C44 0.021(3) 0.056(4) 0.039(3) 0.008(3) 0.004(2) -0.003(2)
C45 0.052(4) 0.044(4) 0.103(6) 0.024(4) -0.050(4) -0.011(3)
C46 0.044(3) 0.057(4) 0.036(3) 0.002(3) -0.003(3) 0.001(3)
C47 0.067(5) 0.070(5) 0.079(5) 0.037(4) -0.032(4) -0.040(4)
C48 0.028(3) 0.055(4) 0.041(3) -0.002(3) -0.008(2) -0.012(3)
B1 0.026(3) 0.022(3) 0.024(3) 0.000(2) -0.009(2) -0.005(2)
C49 0.022(2) 0.027(2) 0.019(2) 0.0000(18) -0.0042(18) 0.0001(19)
C50 0.024(2) 0.031(3) 0.030(3) 0.004(2) -0.008(2) -0.004(2)
C51 0.029(3) 0.047(3) 0.032(3) -0.003(2) -0.012(2) -0.008(2)
C52 0.036(3) 0.046(3) 0.029(3) -0.007(2) -0.017(2) 0.012(3)
C53 0.055(4) 0.032(3) 0.031(3) -0.006(2) -0.021(3) 0.017(3)
C54 0.045(3) 0.026(3) 0.028(3) -0.006(2) -0.013(2) 0.004(2)
C55 0.030(3) 0.048(3) 0.024(3) 0.007(2) -0.011(2) -0.019(2)
C56 0.049(3) 0.067(4) 0.032(3) 0.022(3) -0.025(3) -0.037(3)
C57 0.067(5) 0.108(6) 0.030(3) 0.025(4) -0.025(3) -0.063(5)
C58 0.043(4) 0.154(9) 0.023(3) 0.011(4) -0.007(3) -0.062(5)
C59 0.033(3) 0.108(6) 0.034(3) -0.017(4) -0.004(3) -0.026(4)
C60 0.032(3) 0.064(4) 0.025(3) -0.004(3) -0.002(2) -0.017(3)
C61 0.029(3) 0.020(2) 0.054(3) 0.004(2) -0.024(2) -0.007(2)
C62 0.041(3) 0.045(4) 0.063(4) -0.024(3) -0.028(3) 0.009(3)
C63 0.051(4) 0.062(5) 0.110(7) -0.048(5) -0.048(5) 0.021(4)
C64 0.072(5) 0.039(4) 0.146(9) -0.038(5) -0.075(6) 0.009(4)
C65 0.057(4) 0.029(3) 0.136(8) 0.024(4) -0.072(5) -0.013(3)
C66 0.046(3) 0.029(3) 0.083(5) 0.019(3) -0.045(3) -0.019(3)
C67 0.026(2) 0.020(2) 0.022(2) -0.0013(18) -0.0023(19) -0.0039(19)
C68 0.043(3) 0.037(3) 0.021(2) 0.001(2) -0.004(2) -0.013(2)
C69 0.052(4) 0.054(4) 0.028(3) 0.007(3) 0.003(3) -0.028(3)
C70 0.037(3) 0.034(3) 0.041(3) 0.001(2) -0.001(2) -0.019(2)
C71 0.028(3) 0.030(3) 0.030(3) -0.004(2) -0.006(2) -0.007(2)
C72 0.025(2) 0.027(2) 0.024(2) 0.0019(19) -0.0015(19) -0.008(2)
B2 0.023(3) 0.021(3) 0.030(3) -0.004(2) -0.001(2) -0.007(2)
C73 0.021(2) 0.030(3) 0.032(3) -0.010(2) 0.001(2) -0.004(2)
C74 0.024(2) 0.041(3) 0.032(3) -0.014(2) 0.005(2) -0.010(2)
C75 0.027(3) 0.057(4) 0.039(3) -0.022(3) 0.002(2) -0.013(3)
C76 0.024(3) 0.068(4) 0.041(3) -0.021(3) -0.010(2) 0.000(3)
C77 0.039(3) 0.049(4) 0.045(3) -0.012(3) -0.016(3) 0.003(3)
C78 0.031(3) 0.034(3) 0.047(3) -0.007(2) -0.012(2) -0.005(2)
C79 0.021(2) 0.027(2) 0.031(3) -0.005(2) -0.003(2) -0.0066(19)
C80 0.026(2) 0.026(3) 0.035(3) -0.006(2) -0.004(2) -0.006(2)
C81 0.031(3) 0.042(3) 0.037(3) -0.003(2) -0.001(2) -0.013(2)
C82 0.039(3) 0.043(3) 0.043(3) -0.015(3) 0.007(3) -0.007(3)
C83 0.041(3) 0.032(3) 0.055(4) -0.017(3) 0.001(3) 0.000(3)
C84 0.032(3) 0.027(3) 0.043(3) -0.004(2) 0.001(2) -0.006(2)
C85 0.023(2) 0.020(2) 0.034(3) 0.003(2) -0.005(2) -0.0048(19)
C86 0.027(3) 0.024(3) 0.045(3) -0.002(2) -0.008(2) -0.006(2)
C87 0.033(3) 0.027(3) 0.070(4) -0.001(3) -0.016(3) -0.012(2)
C88 0.028(3) 0.043(3) 0.069(4) 0.021(3) -0.012(3) -0.019(3)
C89 0.034(3) 0.057(4) 0.042(3) 0.018(3) -0.004(3) -0.012(3)
C90 0.028(3) 0.042(3) 0.034(3) 0.006(2) -0.007(2) -0.009(2)
C91 0.022(2) 0.025(2) 0.031(3) -0.003(2) 0.001(2) -0.0093(19)
C92 0.019(2) 0.030(3) 0.041(3) -0.006(2) -0.001(2) -0.008(2)
C93 0.022(2) 0.038(3) 0.044(3) 0.004(2) -0.007(2) -0.009(2)
C94 0.026(3) 0.026(3) 0.056(4) 0.000(2) -0.001(2) 0.000(2)
C95 0.040(3) 0.029(3) 0.038(3) -0.006(2) 0.005(2) -0.003(2)
C96 0.034(3) 0.029(3) 0.033(3) -0.003(2) 0.005(2) -0.004(2)

loop_
_atom_type_symbol
_atom_type_description
_atom_type_scat_dispersion_real
_atom_type_scat_dispersion_imag
_atom_type_scat_source
C C 0.0033 0.0016 'International Tables Vol C Tables 4.2.6.8 and 6.1.1.4'
H H 0.0000 0.0000 'International Tables Vol C Tables 4.2.6.8 and 6.1.1.4'
O O 0.0106 0.0060 'International Tables Vol C Tables 4.2.6.8 and 6.1.1.4'
B B 0.0013 0.0007 'International Tables Vol C Tables 4.2.6.8 and 6.1.1.4'
Si Si 0.0817 0.0704 'International Tables Vol C Tables 4.2.6.8 and 6.1.1.4'
Lu Lu -0.4720 5.8584 'International Tables Vol C Tables 4.2.6.8 and 6.1.1.4'

loop_
_geom_angle_atom_site_label_1
_geom_angle_atom_site_label_2
_geom_angle_atom_site_label_3
_geom_angle
Cnt1 Lu1 O1 105.4
Cnt1 Lu1 O2 107.6
Cnt2 Lu1 O1 106.4
Cnt2 Lu1 O2 107.5
Cnt1 Lu1 Cnt2 133.9
Cnt3 Lu2 O3 105.6
Cnt3 Lu2 O4 105.8
Cnt4 Lu2 O3 111.0
Cnt4 Lu2 O4 107.0
Cnt3 Lu2 Cnt4 131.5
Cnt3 Lu2B O3 112.3
Cnt3 Lu2B O4 103.8
Cnt4 Lu2B O3 102.1
Cnt4 Lu2B O4 92.5
Cnt3 Lu2B Cnt4 144.4
O1 Lu1 O2 85.26(13)
O1 Lu1 C3 87.43(16)
O2 Lu1 C3 128.16(19)
O1 Lu1 C11 122.1(2)
O2 Lu1 C11 85.55(17)
C3 Lu1 C11 138.9(2)
O1 Lu1 C12 131.69(17)
O2 Lu1 C12 115.54(18)
C3 Lu1 C12 107.3(2)
C11 Lu1 C12 32.0(2)
O1 Lu1 C4 119.17(15)
O2 Lu1 C4 129.18(17)
C3 Lu1 C4 31.99(17)
C11 Lu1 C4 110.5(2)
C12 Lu1 C4 82.2(2)
O1 Lu1 C2 79.40(16)
O2 Lu1 C2 96.85(19)
C3 Lu1 C2 31.5(2)
C11 Lu1 C2 158.5(2)
C12 Lu1 C2 134.3(2)
C4 Lu1 C2 52.12(19)
O1 Lu1 C10 90.83(19)
O2 Lu1 C10 83.83(16)
C3 Lu1 C10 147.6(2)
C11 Lu1 C10 31.4(2)
C12 Lu1 C10 52.5(2)
C4 Lu1 C10 134.0(2)
C2 Lu1 C10 170.1(2)
O1 Lu1 C13 102.62(17)
O2 Lu1 C13 135.52(16)
C3 Lu1 C13 96.1(2)
C11 Lu1 C13 52.92(18)
C12 Lu1 C13 31.97(19)
C4 Lu1 C13 85.2(2)
C2 Lu1 C13 127.6(2)
C10 Lu1 C13 52.77(19)
O1 Lu1 C9 80.21(16)
O2 Lu1 C9 111.67(17)
C3 Lu1 C9 117.4(2)
C11 Lu1 C9 51.5(2)
C12 Lu1 C9 51.9(2)
C4 Lu1 C9 115.8(2)
C2 Lu1 C9 143.1(2)
C10 Lu1 C9 30.98(19)
C13 Lu1 C9 31.77(19)
O1 Lu1 C1 104.15(16)
O2 Lu1 C1 80.64(18)
C3 Lu1 C1 51.9(2)
C11 Lu1 C1 130.2(2)
C12 Lu1 C1 121.3(2)
C4 Lu1 C1 51.7(2)
C2 Lu1 C1 31.0(2)
C10 Lu1 C1 157.3(2)
C13 Lu1 C1 136.4(2)
C9 Lu1 C1 167.4(2)
O1 Lu1 C5 131.91(15)
O2 Lu1 C5 98.28(16)
C3 Lu1 C5 52.96(19)
C11 Lu1 C5 106.0(2)
C12 Lu1 C5 89.89(19)
C4 Lu1 C5 31.60(18)
C2 Lu1 C5 52.51(17)
C10 Lu1 C5 137.3(2)
C13 Lu1 C5 107.21(19)
C9 Lu1 C5 138.56(18)
C1 Lu1 C5 31.74(17)
C6 Si1 C8 111.2(3)
C6 Si1 C5 107.7(3)
C8 Si1 C5 110.9(3)
C6 Si1 C7 110.7(3)
C8 Si1 C7 108.4(4)
C5 Si1 C7 108.0(3)
C15 Si2 C14 106.8(6)
C15 Si2 C16 105.1(7)
C14 Si2 C16 110.4(7)
C15 Si2 C13 110.3(5)
C14 Si2 C13 113.0(5)
C16 Si2 C13 110.9(6)
C16B Si2B C14B 106.5(11)
C16B Si2B C13 113.8(7)
C14B Si2B C13 108.4(9)
C16B Si2B C15B 109.3(8)
C14B Si2B C15B 116.3(10)
C13 Si2B C15B 102.7(5)
C17 O1 C20 103.6(4)
C17 O1 Lu1 132.3(3)
C20 O1 Lu1 123.4(3)
C24 O2 C21 108.8(4)
C24 O2 Lu1 130.5(3)
C21 O2 Lu1 120.6(3)
C2 C1 C5 109.6(6)
C2 C1 Lu1 73.7(3)
C5 C1 Lu1 74.2(3)
C1 C2 C3 108.5(5)
C1 C2 Lu1 75.3(3)
C3 C2 Lu1 73.5(3)
C2 C3 C4 107.1(6)
C2 C3 Lu1 74.9(3)
C4 C3 Lu1 74.3(3)
C5 C4 C3 109.3(5)
C5 C4 Lu1 75.4(3)
C3 C4 Lu1 73.7(3)
C4 C5 C1 105.5(5)
C4 C5 Si1 126.4(4)
C1 C5 Si1 127.2(5)
C4 C5 Lu1 73.0(3)
C1 C5 Lu1 74.1(3)
Si1 C5 Lu1 126.2(2)
C10 C9 C13 110.3(6)
C10 C9 Lu1 74.1(3)
C13 C9 Lu1 74.1(3)
C9 C10 C11 107.6(6)
C9 C10 Lu1 74.9(3)
C11 C10 Lu1 73.4(3)
C10 C11 C12 108.6(5)
C10 C11 Lu1 75.3(3)
C12 C11 Lu1 74.1(3)
C11 C12 C13 108.2(6)
C11 C12 Lu1 73.8(3)
C13 C12 Lu1 75.1(3)
C9 C13 C12 105.3(5)
C9 C13 Si2 132.7(5)
C12 C13 Si2 119.5(5)
C9 C13 Si2B 113.1(5)
C12 C13 Si2B 140.3(5)
C9 C13 Lu1 74.1(3)
C12 C13 Lu1 72.9(3)
Si2 C13 Lu1 131.0(3)
Si2B C13 Lu1 126.4(3)
O1 C17 C18 104.6(5)
C19 C18 C17 105.2(5)
C18 C19 C20 105.0(5)
O1 C20 C19 104.2(5)
C22 C21 O2 106.4(5)
C21 C22 C23 101.3(5)
C24 C23 C22 102.8(5)
O2 C24 C23 103.7(5)
O4 Lu2 O3 86.76(14)
O4 Lu2 C35 96.29(18)
O3 Lu2 C35 135.73(19)
O4 Lu2 C36 128.4(2)
O3 Lu2 C36 124.5(3)
C35 Lu2 C36 32.2(2)
O4 Lu2 C33 97.27(17)
O3 Lu2 C33 87.59(19)
C35 Lu2 C33 48.2(2)
C36 Lu2 C33 51.5(2)
O4 Lu2 C37 128.33(16)
O3 Lu2 C37 90.92(17)
C35 Lu2 C37 53.2(2)
C36 Lu2 C37 34.3(3)
C33 Lu2 C37 31.09(18)
O4 Lu2 C34 79.86(19)
O3 Lu2 C34 110.2(2)
C35 Lu2 C34 29.4(2)
C36 Lu2 C34 52.6(2)
C33 Lu2 C34 29.6(2)
C37 Lu2 C34 52.88(19)
O4 Lu2 C26 93.3(2)
O3 Lu2 C26 81.05(19)
C35 Lu2 C26 142.3(2)
C36 Lu2 C26 128.0(3)
C33 Lu2 C26 164.0(3)
C37 Lu2 C26 137.2(3)
C34 Lu2 C26 166.2(3)
O4 Lu2 C25 79.3(2)
O3 Lu2 C25 106.55(19)
C35 Lu2 C25 117.5(2)
C36 Lu2 C25 119.8(3)
C33 Lu2 C25 165.1(3)
C37 Lu2 C25 148.8(2)
C34 Lu2 C25 136.2(3)
C26 Lu2 C25 30.0(3)
O4 Lu2 C27 124.4(2)
O3 Lu2 C27 86.37(17)
C35 Lu2 C27 125.1(3)
C36 Lu2 C27 99.9(3)
C33 Lu2 C27 137.4(2)
C37 Lu2 C27 106.9(2)
C34 Lu2 C27 152.3(3)
C26 Lu2 C27 31.1(3)
C25 Lu2 C27 50.5(3)
O4 Lu2 C29 98.60(18)
O3 Lu2 C29 132.06(17)
C35 Lu2 C29 91.3(2)
C36 Lu2 C29 88.7(2)
C33 Lu2 C29 137.8(2)
C37 Lu2 C29 119.71(19)
C34 Lu2 C29 117.6(2)
C26 Lu2 C29 51.2(2)
C25 Lu2 C29 31.13(18)
C27 Lu2 C29 51.5(2)
O4 Lu2 C28 128.38(18)
O3 Lu2 C28 117.07(16)
C35 Lu2 C28 95.3(2)
C36 Lu2 C28 76.7(2)
C33 Lu2 C28 126.7(2)
C37 Lu2 C28 98.15(19)
C34 Lu2 C28 124.5(2)
C26 Lu2 C28 51.6(2)
C25 Lu2 C28 51.0(2)
C27 Lu2 C28 31.5(2)
C29 Lu2 C28 31.02(19)
C27 Lu2B C28 37.4(2)
C27 Lu2B C29 59.4(2)
C28 Lu2B C29 35.6(2)
C27 Lu2B C26 35.3(3)
C28 Lu2B C26 59.4(3)
C29 Lu2B C26 57.0(2)
C27 Lu2B O3 92.8(2)
C28 Lu2B O3 129.83(19)
C29 Lu2B O3 139.81(18)
C26 Lu2B O3 83.4(2)
C27 Lu2B C25 56.8(3)
C28 Lu2B C25 57.6(2)
C29 Lu2B C25 33.9(2)
C26 Lu2B C25 32.5(3)
O3 Lu2B C25 107.54(18)
C27 Lu2B C36 114.7(3)
C28 Lu2B C36 86.5(2)
C29 Lu2B C36 96.9(3)
C26 Lu2B C36 145.9(3)
O3 Lu2B C36 122.1(3)
C25 Lu2B C36 130.3(3)
C27 Lu2B O4 125.4(3)
C28 Lu2B O4 130.8(2)
C29 Lu2B O4 96.05(19)
C26 Lu2B O4 90.2(3)
O3 Lu2B O4 76.07(13)
C25 Lu2B O4 75.8(2)
C36 Lu2B O4 116.2(2)
C27 Lu2B C37 119.8(3)
C28 Lu2B C37 109.5(2)
C29 Lu2B C37 130.4(2)
C26 Lu2B C37 152.3(3)
O3 Lu2B C37 87.58(17)
C25 Lu2B C37 164.3(2)
C36 Lu2B C37 34.6(3)
O4 Lu2B C37 112.98(16)
C27 Lu2B C35 139.2(3)
C28 Lu2B C35 103.0(2)
C29 Lu2B C35 94.7(2)
C26 Lu2B C35 150.6(3)
O3 Lu2B C35 123.14(19)
C25 Lu2B C35 119.0(3)
C36 Lu2B C35 31.8(2)
O4 Lu2B C35 85.12(17)
C37 Lu2B C35 51.76(19)
C27 Lu2B C33 147.6(3)
C28 Lu2B C33 135.2(2)
C29 Lu2B C33 139.4(2)
C26 Lu2B C33 163.0(2)
O3 Lu2B C33 79.74(18)
C25 Lu2B C33 155.5(3)
C36 Lu2B C33 49.4(2)
O4 Lu2B C33 83.64(16)
C37 Lu2B C33 29.34(17)
C35 Lu2B C33 44.7(2)
C27 Lu2B C34 164.3(3)
C28 Lu2B C34 129.7(2)
C29 Lu2B C34 116.4(2)
C26 Lu2B C34 157.9(3)
O3 Lu2B C34 97.64(19)
C25 Lu2B C34 129.6(3)
C36 Lu2B C34 49.6(2)
O4 Lu2B C34 68.84(17)
C37 Lu2B C34 49.44(18)
C35 Lu2B C34 26.7(2)
C33 Lu2B C34 26.8(2)
C29 Si3 C32 116.6(8)
C29 Si3 C31 106.4(6)
C32 Si3 C31 106.7(9)
C29 Si3 C30 102.7(7)
C32 Si3 C30 110.0(10)
C31 Si3 C30 114.8(9)
C31B Si3B C30B 101.6(8)
C31B Si3B C32B 110.6(6)
C30B Si3B C32B 112.9(7)
C31B Si3B C29 112.1(6)
C30B Si3B C29 118.0(6)
C32B Si3B C29 102.0(4)
C37 Si4 C38 106.5(5)
C37 Si4 C39 109.2(5)
C38 Si4 C39 110.6(6)
C37 Si4 C40 112.1(4)
C38 Si4 C40 110.7(5)
C39 Si4 C40 107.6(5)
C38B Si4B C40B 112.1(11)
C38B Si4B C39B 111.1(13)
C40B Si4B C39B 107.2(10)
C38B Si4B C37 111.7(10)
C40B Si4B C37 102.6(7)
C39B Si4B C37 111.8(8)
C44 O3 C41 107.3(4)
C44 O3 Lu2 120.2(3)
C41 O3 Lu2 132.4(3)
C44 O3 Lu2B 129.7(3)
C41 O3 Lu2B 122.9(3)
C45 O4 C48 108.7(5)
C45 O4 Lu2 123.6(4)
C48 O4 Lu2 127.2(4)
C45 O4 Lu2B 120.6(4)
C48 O4 Lu2B 129.1(4)
C26 C25 C29 110.2(7)
C26 C25 Lu2B 70.8(4)
C29 C25 Lu2B 69.6(4)
C26 C25 Lu2 74.8(4)
C29 C25 Lu2 75.1(4)
C25 C26 C27 108.2(6)
C25 C26 Lu2B 76.8(4)
C27 C26 Lu2B 66.2(4)
C25 C26 Lu2 75.2(4)
C27 C26 Lu2 74.6(4)
C26 C27 C28 107.9(6)
C26 C27 Lu2B 78.6(4)
C28 C27 Lu2B 71.5(4)
C26 C27 Lu2 74.3(4)
C28 C27 Lu2 75.4(4)
C29 C28 C27 106.7(6)
C29 C28 Lu2B 77.5(4)
C27 C28 Lu2B 71.1(4)
C29 C28 Lu2 74.0(4)
C27 C28 Lu2 73.1(4)
C25 C29 C28 107.0(6)
C25 C29 Si3 114.5(5)
C28 C29 Si3 131.2(5)
C25 C29 Si3B 126.2(5)
C28 C29 Si3B 125.4(4)
C25 C29 Lu2B 76.5(4)
C28 C29 Lu2B 66.9(3)
Si3B C29 Lu2B 132.0(4)
C25 C29 Lu2 73.8(3)
C28 C29 Lu2 75.0(4)
Si3 C29 Lu2 140.0(4)
C34 C33 C37 117.4(7)
C34 C33 Lu2 76.4(4)
C37 C33 Lu2 75.6(3)
C34 C33 Lu2B 80.0(4)
C37 C33 Lu2B 67.6(3)
C35 C34 C33 104.9(7)
C35 C34 Lu2 72.1(4)
C33 C34 Lu2 74.0(4)
C35 C34 Lu2B 66.1(4)
C33 C34 Lu2B 73.1(4)
C34 C35 C36 114.6(7)
C34 C35 Lu2 78.5(4)
C36 C35 Lu2 74.9(3)
C34 C35 Lu2B 87.2(4)
C36 C35 Lu2B 67.4(3)
C35 C36 C37 103.1(6)
C35 C36 Lu2B 80.8(4)
C37 C36 Lu2B 77.9(3)
C35 C36 Lu2 72.8(4)
C37 C36 Lu2 74.6(3)
C33 C37 C36 100.0(6)
C33 C37 Si4 137.3(6)
C36 C37 Si4 121.8(5)
C33 C37 Si4B 112.9(5)
C36 C37 Si4B 145.6(5)
C33 C37 Lu2 73.3(3)
C36 C37 Lu2 71.2(3)
Si4 C37 Lu2 125.4(3)
C33 C37 Lu2B 83.0(3)
C36 C37 Lu2B 67.5(3)
Si4B C37 Lu2B 124.3(3)
O3 C41 C42 105.4(4)
C43 C42 C41 102.1(5)
C42 C43 C44 102.8(5)
O3 C44 C43 105.1(4)
O4 C45 C46 106.7(5)
C45 C46 C47 101.8(5)
C48 C47 C46 102.9(6)
O4 C48 C47 103.8(5)
C55 B1 C67 111.2(4)
C55 B1 C49 105.3(4)
C67 B1 C49 112.6(4)
C55 B1 C61 113.4(4)
C67 B1 C61 103.8(4)
C49 B1 C61 110.7(4)
C54 C49 C50 115.5(5)
C54 C49 B1 123.6(4)
C50 C49 B1 120.7(4)
C51 C50 C49 122.7(5)
C52 C51 C50 120.1(5)
C53 C52 C51 118.9(5)
C52 C53 C54 120.8(5)
C53 C54 C49 122.1(5)
C60 C55 C56 115.2(5)
C60 C55 B1 119.9(5)
C56 C55 B1 124.7(5)
C57 C56 C55 122.4(7)
C58 C57 C56 120.4(7)
C57 C58 C59 119.4(6)
C58 C59 C60 119.4(8)
C59 C60 C55 123.0(6)
C66 C61 C62 114.7(6)
C66 C61 B1 125.1(6)
C62 C61 B1 119.9(5)
C63 C62 C61 124.2(7)
C64 C63 C62 119.2(8)
C63 C64 C65 119.6(7)
C64 C65 C66 120.9(7)
C61 C66 C65 121.3(7)
C68 C67 C72 114.5(4)
C68 C67 B1 122.4(4)
C72 C67 B1 122.7(4)
C69 C68 C67 122.8(5)
C70 C69 C68 120.4(5)
C71 C70 C69 119.0(5)
C70 C71 C72 120.2(5)
C71 C72 C67 123.2(5)
C91 B2 C73 113.3(4)
C91 B2 C85 104.0(4)
C73 B2 C85 112.0(4)
C91 B2 C79 113.1(4)
C73 B2 C79 103.2(4)
C85 B2 C79 111.5(4)
C74 C73 C78 115.3(5)
C74 C73 B2 122.2(5)
C78 C73 B2 122.1(4)
C75 C74 C73 122.2(6)
C76 C75 C74 121.1(6)
C75 C76 C77 119.0(6)
C78 C77 C76 119.6(6)
C77 C78 C73 122.8(5)
C80 C79 C84 115.4(5)
C80 C79 B2 124.8(4)
C84 C79 B2 119.6(5)
C81 C80 C79 122.3(5)
C82 C81 C80 120.1(5)
C81 C82 C83 119.3(5)
C82 C83 C84 120.3(6)
C83 C84 C79 122.5(5)
C90 C85 C86 115.0(5)
C90 C85 B2 120.9(5)
C86 C85 B2 123.9(5)
C85 C86 C87 122.6(5)
C88 C87 C86 120.1(6)
C87 C88 C89 119.1(5)
C88 C89 C90 120.6(6)
C89 C90 C85 122.6(6)
C92 C91 C96 115.0(5)
C92 C91 B2 121.9(4)
C96 C91 B2 122.9(5)
C93 C92 C91 123.5(5)
C94 C93 C92 119.4(5)
C95 C94 C93 119.2(5)
C94 C95 C96 120.5(5)
C95 C96 C91 122.4(6)
C97 O5 C100 106.8(7)
O5 C97 C98 106.1(6)
C97 C98 C99 105.7(5)
C100 C99 C98 106.9(5)
C99 C100 O5 105.6(6)
C101 O6 C104 107.1(5)
O6 C101 C102 105.9(6)
C103 C102 C101 101.4(7)
C104 C103 C102 103.0(7)
C103 C104 O6 106.6(6)

loop_
_geom_bond_atom_site_label_1
_geom_bond_atom_site_label_2
_geom_bond_distance
Lu1 Cnt1 2.286
Lu1 Cnt2 2.285
Lu2 Cnt3 2.341
Lu2 Cnt4 2.286
Lu2B Cnt3 2.008
Lu2B Cnt4 2.420
Lu1 O1 2.263(3)
Lu1 O2 2.267(3)
Lu1 C3 2.559(6)
Lu1 C11 2.560(5)
Lu1 C12 2.563(5)
Lu1 C4 2.567(5)
Lu1 C2 2.577(5)
Lu1 C10 2.584(6)
Lu1 C13 2.592(5)
Lu1 C9 2.593(5)
Lu1 C1 2.596(6)
Lu1 C5 2.597(5)
Si1 C6 1.855(7)
Si1 C8 1.861(6)
Si1 C5 1.866(6)
Si1 C7 1.869(7)
Si2 C15 1.748(13)
Si2 C14 1.855(14)
Si2 C16 1.864(16)
Si2 C13 1.867(6)
Si2B C16B 1.86(2)
Si2B C14B 1.87(3)
Si2B C13 1.897(7)
Si2B C15B 1.993(16)
O1 C17 1.457(6)
O1 C20 1.458(7)
O2 C24 1.471(6)
O2 C21 1.488(7)
C1 C2 1.382(9)
C1 C5 1.420(8)
C2 C3 1.396(10)
C3 C4 1.413(8)
C4 C5 1.407(8)
C9 C10 1.383(9)
C9 C13 1.419(9)
C10 C11 1.390(10)
C11 C12 1.414(10)
C12 C13 1.420(8)
C17 C18 1.504(9)
C18 C19 1.503(10)
C19 C20 1.524(9)
C21 C22 1.465(9)
C22 C23 1.551(10)
C23 C24 1.520(8)
Lu2 O4 2.219(4)
Lu2 O3 2.256(3)
Lu2 C35 2.529(6)
Lu2 C36 2.556(6)
Lu2 C33 2.574(6)
Lu2 C37 2.603(5)
Lu2 C34 2.604(6)
Lu2 C26 2.615(7)
Lu2 C25 2.619(6)
Lu2 C27 2.619(7)
Lu2 C29 2.635(6)
Lu2 C28 2.648(6)
Lu2B C27 2.225(7)
Lu2B C28 2.231(7)
Lu2B C29 2.369(6)
Lu2B C26 2.385(6)
Lu2B O3 2.393(4)
Lu2B C25 2.458(6)
Lu2B C36 2.475(6)
Lu2B O4 2.590(5)
Lu2B C37 2.619(5)
Lu2B C35 2.647(6)
Lu2B C33 2.811(6)
Lu2B C34 2.893(7)
Si3 C29 1.793(7)
Si3 C32 1.80(2)
Si3 C31 1.933(17)
Si3 C30 2.02(2)
Si3B C31B 1.782(15)
Si3B C30B 1.823(18)
Si3B C32B 1.858(11)
Si3B C29 1.917(6)
Si4 C37 1.820(6)
Si4 C38 1.855(13)
Si4 C39 1.858(13)
Si4 C40 1.868(10)
Si4B C38B 1.79(3)
Si4B C40B 1.870(19)
Si4B C39B 1.89(2)
Si4B C37 1.987(7)
O3 C44 1.470(6)
O3 C41 1.485(6)
O4 C45 1.454(7)
O4 C48 1.464(7)
C25 C26 1.355(12)
C25 C29 1.410(8)
C26 C27 1.405(12)
C27 C28 1.430(9)
C28 C29 1.413(8)
C33 C34 1.325(10)
C33 C37 1.388(8)
C34 C35 1.303(10)
C35 C36 1.412(11)
C36 C37 1.521(12)
C41 C42 1.503(7)
C42 C43 1.490(9)
C43 C44 1.506(9)
C45 C46 1.490(9)
C46 C47 1.514(10)
C47 C48 1.505(10)
B1 C55 1.641(7)
B1 C67 1.643(7)
B1 C49 1.645(7)
B1 C61 1.647(7)
C49 C54 1.400(7)
C49 C50 1.402(7)
C50 C51 1.392(7)
C51 C52 1.385(8)
C52 C53 1.374(9)
C53 C54 1.399(8)
C55 C60 1.394(9)
C55 C56 1.406(8)
C56 C57 1.381(9)
C57 C58 1.376(12)
C58 C59 1.386(12)
C59 C60 1.390(8)
C61 C66 1.385(8)
C61 C62 1.416(9)
C62 C63 1.392(9)
C63 C64 1.352(13)
C64 C65 1.383(13)
C65 C66 1.418(10)
C67 C68 1.403(7)
C67 C72 1.404(7)
C68 C69 1.393(8)
C69 C70 1.377(8)
C70 C71 1.374(7)
C71 C72 1.389(7)
B2 C91 1.641(7)
B2 C73 1.643(8)
B2 C85 1.646(7)
B2 C79 1.651(7)
C73 C74 1.401(7)
C73 C78 1.405(8)
C74 C75 1.386(8)
C75 C76 1.368(9)
C76 C77 1.392(9)
C77 C78 1.391(8)
C79 C80 1.400(7)
C79 C84 1.405(7)
C80 C81 1.398(7)
C81 C82 1.378(8)
C82 C83 1.379(9)
C83 C84 1.387(8)
C85 C90 1.396(7)
C85 C86 1.401(7)
C86 C87 1.403(7)
C87 C88 1.367(9)
C88 C89 1.376(10)
C89 C90 1.391(8)
C91 C92 1.396(8)
C91 C96 1.403(7)
C92 C93 1.388(8)
C93 C94 1.385(8)
C94 C95 1.378(9)
C95 C96 1.389(8)
O5 C97 1.418(8)
O5 C100 1.460(8)
C97 C98 1.473(8)
C98 C99 1.489(8)
C99 C100 1.456(8)
O6 C101 1.412(8)
O6 C104 1.479(8)
C101 C102 1.502(9)
C102 C103 1.490(9)
C103 C104 1.466(9)
